data_2205289
loop_
_publ_author_name
'Abthorpe, M.'
'Trask, A. V.'
'Jones, W.'

_publ_section_title
;
 3,5-Dinitrobenzoic acid--dimethyl sulfoxide (1/1)
;
_journal_issue 3
_journal_name_full 'Acta Crystallographica Section E'
_journal_page_first o609
_journal_page_last o611
_journal_paper_doi 10.1107/S1600536805003818
_journal_volume 61
_journal_year 2005
_chemical_formula_iupac 'C7 H4 N2 O6, C2 H6 O S'
_chemical_formula_moiety 'C7 H4 N2 O6, C2 H6 O S'
_chemical_formula_sum 'C9 H10 N2 O7 S'
_chemical_formula_weight 290.25
_chemical_name_common '3,5-dinitrobenzoic acid DMSO solvate'
_chemical_name_systematic
;
3,5-dinitrobenzoic acid--dimethyl sulfoxide (1/1)
;
_space_group_IT_number 61
_symmetry_cell_setting orthorhombic
_symmetry_space_group_name_Hall '-P 2ac 2ab'
_symmetry_space_group_name_H-M 'P b c a'
_atom_sites_solution_hydrogens geom
_atom_sites_solution_primary direct
_atom_sites_solution_secondary difmap
_audit_creation_method SHELXL-97
_cell_angle_alpha 90.00
_cell_angle_beta 90.00
_cell_angle_gamma 90.00
_cell_formula_units_Z 8
_cell_length_a 10.0156(2)
_cell_length_b 12.0767(2)
_cell_length_c 20.6483(5)
_cell_measurement_reflns_used 11611
_cell_measurement_temperature 260(2)
_cell_measurement_theta_max 27.48
_cell_measurement_theta_min 1.00
_cell_volume 2497.52(9)
_computing_cell_refinement 'SCALEPACK (Otwinowski & Minor, 1997)'
_computing_data_collection 'COLLECT (Nonius, 1998)'
_computing_data_reduction 'SCALEPACK and DENZO (Otwinowski & Minor, 1997)'
_computing_publication_material SHELXL97
_computing_structure_refinement 'SHELXL97 (Sheldrick 1997)'
_computing_structure_solution 'SIR92 (Altomare et al. 1994)'
_diffrn_ambient_temperature 260(2)
_diffrn_measured_fraction_theta_full 0.998
_diffrn_measured_fraction_theta_max 0.998
_diffrn_measurement_device_type 'Nonius--Kappa CCD'
_diffrn_measurement_method 'Thin-slice \w and \f'
_diffrn_radiation_type MoK\a
_diffrn_radiation_wavelength 0.71073
_diffrn_reflns_av_R_equivalents 0.0497
_diffrn_reflns_av_sigmaI/netI 0.0347
_diffrn_reflns_limit_h_max 13
_diffrn_reflns_limit_h_min -12
_diffrn_reflns_limit_k_max 15
_diffrn_reflns_limit_k_min -15
_diffrn_reflns_limit_l_max 26
_diffrn_reflns_limit_l_min -26
_diffrn_reflns_number 16897
_diffrn_reflns_theta_full 27.48
_diffrn_reflns_theta_max 27.48
_diffrn_reflns_theta_min 3.52
_diffrn_standards_number 0
_exptl_absorpt_coefficient_mu 0.291
_exptl_absorpt_correction_T_max 0.970
_exptl_absorpt_correction_T_min 0.873
_exptl_absorpt_correction_type multi-scan
_exptl_absorpt_process_details '(SORTAV; Blessing 1995)'
_exptl_crystal_colour yellow
_exptl_crystal_density_diffrn 1.544
_exptl_crystal_density_method 'not measured'
_exptl_crystal_description plate
_exptl_crystal_F_000 1200
_exptl_crystal_size_max 0.23
_exptl_crystal_size_mid 0.23
_exptl_crystal_size_min 0.12
_refine_diff_density_max 0.597
_refine_diff_density_min -0.396
_refine_ls_extinction_method none
_refine_ls_goodness_of_fit_ref 1.031
_refine_ls_hydrogen_treatment mixed
_refine_ls_matrix_type full
_refine_ls_number_parameters 178
_refine_ls_number_reflns 2856
_refine_ls_number_restraints 1
_refine_ls_restrained_S_all 1.031
_refine_ls_R_factor_all 0.0666
_refine_ls_R_factor_gt 0.0454
_refine_ls_shift/su_max 0.000
_refine_ls_shift/su_mean 0.000
_refine_ls_structure_factor_coef Fsqd
_refine_ls_weighting_details 'calc w = 1/[\s^2^(Fo^2^)+(0.0672P)^2^+1.1187P] where P = (Fo^2^+2Fc^2^)/3'
_refine_ls_weighting_scheme calc
_refine_ls_wR_factor_gt 0.1201
_refine_ls_wR_factor_ref 0.1340
_reflns_number_gt 2114
_reflns_number_total 2856
_reflns_threshold_expression I>2\s(I)
_cod_data_source_file jh6000.cif
_cod_data_source_block I
_cod_depositor_comments
;
The following automatic conversions were performed:

'_chemical_melting_point' value 'not measured' was changed to '?' -
the value is undefined or not given.

Automatic conversion script
Id: cif_fix_values 1646 2011-03-28 12:23:43Z adriana 

The following automatic conversions were performed:

'_chemical_melting_point' value 'not measured' was changed to '?' -
the value is undefined or not given.

Automatic conversion script
Id: cif_fix_values 1715 2011-07-08 13:25:40Z adriana 
;
_cod_database_code 2205289
_cod_database_fobs_code 2205289

loop_
_symmetry_equiv_pos_as_xyz
'x, y, z'
'x+1/2, -y+1/2, -z'
'-x, y+1/2, -z+1/2'
'-x+1/2, -y, z+1/2'
'-x, -y, -z'
'-x-1/2, y-1/2, z'
'x, -y-1/2, z-1/2'
'x-1/2, y, -z-1/2'

loop_
_atom_site_label
_atom_site_fract_x
_atom_site_fract_y
_atom_site_fract_z
_atom_site_U_iso_or_equiv
_atom_site_adp_type
_atom_site_calc_flag
_atom_site_refinement_flags
_atom_site_occupancy
_atom_site_type_symbol
O1 0.41031(17) -0.05040(14) 0.15161(8) 0.0526(4) Uani d . 1 O
O2 0.28020(17) -0.15088(14) 0.08622(9) 0.0553(5) Uani d D 1 O
H2A 0.284(4) -0.208(3) 0.1197(15) 0.117(14) Uiso d D 1 H
O3 0.5018(2) 0.37105(15) -0.02034(10) 0.0713(6) Uani d . 1 O
O4 0.5381(2) 0.31999(16) 0.07821(10) 0.0642(5) Uani d . 1 O
O5 0.27367(19) 0.12356(17) -0.16760(8) 0.0618(5) Uani d . 1 O
O6 0.2394(2) -0.04496(16) -0.13742(9) 0.0643(5) Uani d . 1 O
C1 0.35291(19) 0.02206(16) 0.04847(10) 0.0354(4) Uani d . 1 C
N1 0.49347(19) 0.30483(16) 0.02397(11) 0.0478(5) Uani d . 1 N
N2 0.27320(18) 0.05110(18) -0.12700(9) 0.0456(5) Uani d . 1 N
C2 0.41434(19) 0.12320(18) 0.06069(10) 0.0375(5) Uani d . 1 C
H2 0.4482 0.1391 0.1016 0.045 Uiso calc R 1 H
C3 0.42432(19) 0.19929(17) 0.01149(10) 0.0375(5) Uani d . 1 C
C4 0.3761(2) 0.17989(17) -0.05049(10) 0.0385(5) Uani d . 1 C
H4 0.3828 0.2327 -0.0831 0.046 Uiso calc R 1 H
C5 0.31788(19) 0.07820(17) -0.06102(10) 0.0367(5) Uani d . 1 C
C6 0.30450(19) -0.00084(18) -0.01318(10) 0.0369(5) Uani d . 1 C
H6 0.2637 -0.0684 -0.0221 0.044 Uiso calc R 1 H
C7 0.3500(2) -0.06314(18) 0.10160(10) 0.0398(5) Uani d . 1 C
S1 0.06085(6) 0.16639(5) 0.18509(3) 0.04586(19) Uani d . 1 S
O7 0.20480(17) 0.19557(15) 0.16814(9) 0.0581(5) Uani d . 1 O
C8 0.0644(3) 0.0223(2) 0.20131(15) 0.0641(7) Uani d . 1 C
H8A 0.0720 -0.0177 0.1613 0.096 Uiso calc R 1 H
H8B -0.0165 0.0011 0.2230 0.096 Uiso calc R 1 H
H8C 0.1395 0.0055 0.2284 0.096 Uiso calc R 1 H
C9 0.0355(3) 0.2154(3) 0.26485(14) 0.0688(8) Uani d . 1 C
H9A 0.0434 0.2946 0.2654 0.103 Uiso calc R 1 H
H9B 0.1014 0.1837 0.2931 0.103 Uiso calc R 1 H
H9C -0.0520 0.1944 0.2793 0.103 Uiso calc R 1 H

loop_
_atom_site_aniso_label
_atom_site_aniso_U_11
_atom_site_aniso_U_22
_atom_site_aniso_U_33
_atom_site_aniso_U_12
_atom_site_aniso_U_13
_atom_site_aniso_U_23
O1 0.0591(10) 0.0608(10) 0.0378(9) -0.0014(8) -0.0088(7) 0.0056(8)
O2 0.0572(10) 0.0523(10) 0.0563(10) -0.0128(8) -0.0177(8) 0.0165(8)
O3 0.0949(15) 0.0464(10) 0.0726(13) -0.0167(10) -0.0046(11) 0.0084(9)
O4 0.0642(11) 0.0684(12) 0.0600(12) -0.0216(9) -0.0089(9) -0.0114(9)
O5 0.0707(12) 0.0784(12) 0.0362(9) 0.0107(10) -0.0072(8) 0.0069(9)
O6 0.0764(13) 0.0694(12) 0.0471(10) -0.0071(10) -0.0109(9) -0.0148(9)
C1 0.0285(9) 0.0418(11) 0.0360(11) 0.0047(8) 0.0006(8) 0.0007(8)
N1 0.0428(10) 0.0434(10) 0.0571(12) -0.0025(8) 0.0025(9) -0.0058(9)
N2 0.0401(10) 0.0602(12) 0.0364(10) 0.0068(9) -0.0032(8) -0.0037(9)
C2 0.0335(10) 0.0460(11) 0.0329(10) 0.0052(9) 0.0001(8) -0.0050(9)
C3 0.0329(10) 0.0378(10) 0.0418(11) 0.0026(8) 0.0020(8) -0.0042(9)
C4 0.0357(10) 0.0415(11) 0.0384(11) 0.0065(9) 0.0023(8) 0.0044(9)
C5 0.0318(9) 0.0469(11) 0.0313(10) 0.0053(9) -0.0013(8) -0.0037(9)
C6 0.0315(9) 0.0405(10) 0.0386(11) 0.0015(8) -0.0001(8) -0.0022(9)
C7 0.0347(10) 0.0465(12) 0.0382(11) 0.0044(9) 0.0014(9) 0.0036(9)
S1 0.0476(3) 0.0501(3) 0.0399(3) 0.0041(2) 0.0004(2) 0.0081(2)
O7 0.0498(10) 0.0589(10) 0.0656(11) 0.0066(8) 0.0140(8) 0.0232(9)
C8 0.0721(18) 0.0475(14) 0.0727(18) -0.0040(13) 0.0059(14) 0.0033(13)
C9 0.0781(19) 0.0703(18) 0.0581(17) -0.0043(15) 0.0164(14) -0.0099(14)

loop_
_atom_type_symbol
_atom_type_description
_atom_type_scat_dispersion_real
_atom_type_scat_dispersion_imag
_atom_type_scat_source
C C 0.0033 0.0016 'International Tables Vol C Tables 4.2.6.8 and 6.1.1.4'
N N 0.0061 0.0033 'International Tables Vol C Tables 4.2.6.8 and 6.1.1.4'
O O 0.0106 0.0060 'International Tables Vol C Tables 4.2.6.8 and 6.1.1.4'
H H 0.0000 0.0000 'International Tables Vol C Tables 4.2.6.8 and 6.1.1.4'
S S 0.1246 0.1234 'International Tables Vol C Tables 4.2.6.8 and 6.1.1.4'

loop_
_geom_angle_atom_site_label_1
_geom_angle_atom_site_label_2
_geom_angle_atom_site_label_3
_geom_angle
C7 O2 H2A 112(2)
C6 C1 C2 119.68(19)
C6 C1 C7 121.67(19)
C2 C1 C7 118.49(18)
O3 N1 O4 124.5(2)
O3 N1 C3 118.0(2)
O4 N1 C3 117.6(2)
O5 N2 O6 124.2(2)
O5 N2 C5 118.6(2)
O6 N2 C5 117.17(19)
C3 C2 C1 119.06(19)
C3 C2 H2 120.5
C1 C2 H2 120.5
C2 C3 C4 122.94(19)
C2 C3 N1 118.92(19)
C4 C3 N1 118.10(19)
C5 C4 C3 116.34(19)
C5 C4 H4 121.8
C3 C4 H4 121.8
C4 C5 C6 123.02(19)
C4 C5 N2 118.28(19)
C6 C5 N2 118.65(19)
C5 C6 C1 118.95(19)
C5 C6 H6 120.5
C1 C6 H6 120.5
O1 C7 O2 125.4(2)
O1 C7 C1 121.8(2)
O2 C7 C1 112.78(18)
O7 S1 C9 105.79(13)
O7 S1 C8 104.57(12)
C9 S1 C8 98.93(15)
S1 C8 H8A 109.5
S1 C8 H8B 109.5
H8A C8 H8B 109.5
S1 C8 H8C 109.5
H8A C8 H8C 109.5
H8B C8 H8C 109.5
S1 C9 H9A 109.5
S1 C9 H9B 109.5
H9A C9 H9B 109.5
S1 C9 H9C 109.5
H9A C9 H9C 109.5
H9B C9 H9C 109.5

loop_
_geom_bond_atom_site_label_1
_geom_bond_atom_site_label_2
_geom_bond_distance
O1 C7 1.206(3)
O2 C7 1.309(3)
O2 H2A 0.974(19)
O3 N1 1.218(3)
O4 N1 1.220(3)
O5 N2 1.212(3)
O6 N2 1.228(3)
C1 C6 1.390(3)
C1 C2 1.391(3)
C1 C7 1.504(3)
N1 C3 1.473(3)
N2 C5 1.471(3)
C2 C3 1.373(3)
C2 H2 0.9300
C3 C4 1.388(3)
C4 C5 1.377(3)
C4 H4 0.9300
C5 C6 1.380(3)
C6 H6 0.9300
S1 O7 1.5249(18)
S1 C9 1.768(3)
S1 C8 1.772(3)
C8 H8A 0.9600
C8 H8B 0.9600
C8 H8C 0.9600
C9 H9A 0.9600
C9 H9B 0.9600
C9 H9C 0.9600

loop_
_geom_torsion_atom_site_label_1
_geom_torsion_atom_site_label_2
_geom_torsion_atom_site_label_3
_geom_torsion_atom_site_label_4
_geom_torsion
C6 C1 C2 C3 0.9(3)
C7 C1 C2 C3 176.37(18)
C1 C2 C3 C4 -0.2(3)
C1 C2 C3 N1 -177.95(17)
O3 N1 C3 C2 179.7(2)
O4 N1 C3 C2 -0.5(3)
O3 N1 C3 C4 1.9(3)
O4 N1 C3 C4 -178.4(2)
C2 C3 C4 C5 -0.8(3)
N1 C3 C4 C5 176.96(17)
C3 C4 C5 C6 1.2(3)
C3 C4 C5 N2 -176.09(17)
O5 N2 C5 C4 -9.2(3)
O6 N2 C5 C4 169.85(19)
O5 N2 C5 C6 173.41(19)
O6 N2 C5 C6 -7.6(3)
C4 C5 C6 C1 -0.7(3)
N2 C5 C6 C1 176.65(17)
C2 C1 C6 C5 -0.4(3)
C7 C1 C6 C5 -175.80(17)
C6 C1 C7 O1 168.0(2)
C2 C1 C7 O1 -7.5(3)
C6 C1 C7 O2 -9.9(3)
C2 C1 C7 O2 174.69(18)

loop_
_cod_related_entry_id
_cod_related_entry_database
_cod_related_entry_code
1 ChemSpider 21129857
